data_7209770
loop_
_publ_author_name
'Wang, Guan-E'
'Xu, Gang'
'Li, Pei-Xin'
'Wang, Shuai-Hua'
'Wang, Ming-Sheng'
'Guo, Guo-Cong'
'Huang, Jin-Shun'

_publ_section_title
;
 Diplex single-crystal-to-single-crystal transformation by different
 inducement
;
_journal_issue 14
_journal_name_full CrystEngComm
_journal_page_first 2579
_journal_paper_doi 10.1039/c3ce40136g
_journal_volume 15
_journal_year 2013
_chemical_formula_moiety 'C20 H16 Cu I N4, I3 Pb'
_chemical_formula_sum 'C20 H16 Cu I4 N4 Pb'
_chemical_formula_weight 1090.70
_chemical_name_systematic
;
?
;
_space_group_IT_number 14
_symmetry_cell_setting monoclinic
_symmetry_space_group_name_Hall '-P 2ybc'
_symmetry_space_group_name_H-M 'P 1 21/c 1'
_atom_sites_solution_hydrogens geom
_atom_sites_solution_primary direct
_atom_sites_solution_secondary difmap
_audit_creation_method SHELXL-97
_cell_angle_alpha 90.00
_cell_angle_beta 95.009(5)
_cell_angle_gamma 90.00
_cell_formula_units_Z 4
_cell_length_a 17.943(6)
_cell_length_b 19.378(6)
_cell_length_c 7.853(2)
_cell_measurement_reflns_used 6349
_cell_measurement_temperature 293(2)
_cell_measurement_theta_max 27.4855
_cell_measurement_theta_min 2.2789
_cell_volume 2720.1(14)
_computing_cell_refinement 'CrystalClear (Rigaku Inc., 2007)'
_computing_data_collection 'CrystalClear (Rigaku Inc., 2007)'
_computing_data_reduction 'CrystalClear (Rigaku Inc., 2007)'
_computing_publication_material 'Siemens SHELXTL^TM^ 5'
_computing_structure_refinement 'SHELXL-97 (Sheldrick, 1997)'
_computing_structure_solution 'SHELXS-97 (Sheldrick, 1990)'
_diffrn_ambient_temperature 293(2)
_diffrn_detector_area_resol_mean 28.5714
_diffrn_measured_fraction_theta_full 0.988
_diffrn_measured_fraction_theta_max 0.988
_diffrn_measurement_device_type 'Rigaku Ultrax-Saturn 70'
_diffrn_measurement_method CCD_Profile_fitting
_diffrn_radiation_monochromator graphite
_diffrn_radiation_source 'fine-focus sealed tube'
_diffrn_radiation_type MoK\a
_diffrn_radiation_wavelength 0.71073
_diffrn_reflns_av_R_equivalents 0.0539
_diffrn_reflns_av_sigmaI/netI 0.0504
_diffrn_reflns_limit_h_max 21
_diffrn_reflns_limit_h_min -20
_diffrn_reflns_limit_k_max 23
_diffrn_reflns_limit_k_min -23
_diffrn_reflns_limit_l_max 9
_diffrn_reflns_limit_l_min -9
_diffrn_reflns_number 17959
_diffrn_reflns_theta_full 25.50
_diffrn_reflns_theta_max 25.50
_diffrn_reflns_theta_min 3.10
_exptl_absorpt_coefficient_mu 11.517
_exptl_absorpt_correction_T_max 0.5967
_exptl_absorpt_correction_T_min 0.4593
_exptl_absorpt_correction_type multi-scan
_exptl_absorpt_process_details 'Sphere (Rigaku CrystalClear)'
_exptl_crystal_colour 'dark green'
_exptl_crystal_density_diffrn 2.663
_exptl_crystal_density_method 'not measured'
_exptl_crystal_description column
_exptl_crystal_F_000 1948
_exptl_crystal_size_max 0.08
_exptl_crystal_size_mid 0.05
_exptl_crystal_size_min 0.05
_refine_diff_density_max 1.183
_refine_diff_density_min -1.044
_refine_diff_density_rms 0.130
_refine_ls_extinction_method none
_refine_ls_goodness_of_fit_ref 0.959
_refine_ls_hydrogen_treatment constr
_refine_ls_matrix_type full
_refine_ls_number_parameters 247
_refine_ls_number_reflns 5002
_refine_ls_number_restraints 0
_refine_ls_restrained_S_all 0.959
_refine_ls_R_factor_all 0.0439
_refine_ls_R_factor_gt 0.0309
_refine_ls_shift/su_max 0.002
_refine_ls_shift/su_mean 0.000
_refine_ls_structure_factor_coef Fsqd
_refine_ls_weighting_details 'calc w=1/[\s^2^(Fo^2^)+(0.0200P)^2^+0.0000P] where P=(Fo^2^+2Fc^2^)/3'
_refine_ls_weighting_scheme calc
_refine_ls_wR_factor_gt 0.0601
_refine_ls_wR_factor_ref 0.0631
_reflns_number_gt 3595
_reflns_number_total 5002
_reflns_threshold_expression >2sigma(I)
_cod_data_source_file c3ce40136g.txt
_cod_data_source_block 2
_cod_depositor_comments
;
The following automatic conversions were performed:

'_exptl_absorpt_correction_type' value 'Multi-scan' changed to
'multi-scan' according to
/home/saulius/struct/CIF-dictionaries/cif_core.dic dictionary named
'cif_core.dic' version 2.4.2 from 2011-04-26.

Automatic conversion script
Id: cif_fix_values 1891 2012-01-12 08:04:46Z andrius 
;
_cod_original_cell_volume 2720.0(15)
_cod_original_sg_symbol_H-M P2(1)/c
_cod_database_code 7209770

loop_
_symmetry_equiv_pos_as_xyz
'x, y, z'
'-x, y+1/2, -z+1/2'
'-x, -y, -z'
'x, -y-1/2, z-1/2'

loop_
_atom_site_label
_atom_site_type_symbol
_atom_site_fract_x
_atom_site_fract_y
_atom_site_fract_z
_atom_site_U_iso_or_equiv
_atom_site_adp_type
_atom_site_occupancy
_atom_site_symmetry_multiplicity
_atom_site_calc_flag
_atom_site_refinement_flags
Pb1 Pb 0.627612(14) 0.749517(13) 0.26670(3) 0.04745(9) Uani 1 1 d .
I2 I 0.50832(3) 0.68223(2) -0.00800(6) 0.06029(14) Uani 1 1 d .
I3 I 0.75958(3) 0.69112(2) 0.04390(5) 0.05749(14) Uani 1 1 d .
I1 I 0.61225(3) 0.61740(2) 0.52603(6) 0.05741(14) Uani 1 1 d .
Cu1 Cu 1.17121(4) 0.59258(4) 0.66798(10) 0.0521(2) Uani 1 1 d .
I4 I 1.11320(4) 0.62399(3) 0.94903(7) 0.0925(2) Uani 1 1 d .
N11 N 1.0818(3) 0.6259(3) 0.5240(7) 0.0505(13) Uani 1 1 d .
N12 N 1.1459(3) 0.5032(3) 0.5184(7) 0.0527(14) Uani 1 1 d .
C13 C 0.9545(4) 0.6639(5) 0.3251(11) 0.081(3) Uani 1 1 d .
H13A H 0.9116 0.6771 0.2578 0.097 Uiso 1 1 calc R
C12 C 0.9873(5) 0.7077(4) 0.4413(12) 0.083(3) Uani 1 1 d .
H12A H 0.9671 0.7513 0.4557 0.099 Uiso 1 1 calc R
C110 C 1.1841(4) 0.4448(4) 0.5156(11) 0.073(2) Uani 1 1 d .
H11A H 1.2232 0.4376 0.5995 0.088 Uiso 1 1 calc R
C16 C 1.0896(4) 0.5137(4) 0.3968(9) 0.0544(18) Uani 1 1 d .
C14 C 0.9850(4) 0.5993(5) 0.3066(9) 0.073(2) Uani 1 1 d .
H14A H 0.9624 0.5684 0.2276 0.088 Uiso 1 1 calc R
C18 C 1.1095(6) 0.4047(5) 0.2693(12) 0.093(3) Uani 1 1 d .
H18A H 1.0968 0.3720 0.1849 0.112 Uiso 1 1 calc R
C15 C 1.0503(4) 0.5804(4) 0.4073(8) 0.0520(17) Uani 1 1 d .
C11 C 1.0508(4) 0.6876(4) 0.5386(10) 0.069(2) Uani 1 1 d .
H11B H 1.0731 0.7185 0.6181 0.083 Uiso 1 1 calc R
C19 C 1.1682(5) 0.3931(4) 0.3920(13) 0.093(3) Uani 1 1 d .
H19A H 1.1962 0.3527 0.3927 0.112 Uiso 1 1 calc R
C17 C 1.0711(4) 0.4640(5) 0.2747(9) 0.074(2) Uani 1 1 d .
H17A H 1.0310 0.4719 0.1939 0.089 Uiso 1 1 calc R
N21 N 1.2470(3) 0.6365(2) 0.5208(6) 0.0664(16) Uani 1 1 d G
C21 C 1.2313(3) 0.6788(3) 0.3793(7) 0.105(3) Uani 1 1 d G
H21A H 1.1824 0.6930 0.3490 0.126 Uiso 1 1 calc R
C22 C 1.2886(5) 0.7000(3) 0.2832(7) 0.162(6) Uani 1 1 d G
H22A H 1.2781 0.7283 0.1885 0.195 Uiso 1 1 calc R
C23 C 1.3617(4) 0.6788(4) 0.3285(10) 0.184(8) Uani 1 1 d G
H23A H 1.4001 0.6929 0.2642 0.221 Uiso 1 1 calc R
C24 C 1.3774(2) 0.6365(4) 0.4700(11) 0.162(6) Uani 1 1 d G
H24A H 1.4263 0.6223 0.5003 0.194 Uiso 1 1 calc R
C25 C 1.3201(3) 0.6153(3) 0.5661(8) 0.094(3) Uani 1 1 d G
N22 N 1.2634(3) 0.5572(3) 0.7867(8) 0.084(2) Uani 1 1 d G
C26 C 1.3287(4) 0.5710(3) 0.7095(7) 0.107(4) Uani 1 1 d G
C27 C 1.3960(3) 0.5418(3) 0.7746(10) 0.172(7) Uani 1 1 d G
H27A H 1.4397 0.5510 0.7229 0.206 Uiso 1 1 calc R
C28 C 1.3981(3) 0.4989(3) 0.9167(11) 0.221(10) Uani 1 1 d G
H28A H 1.4432 0.4794 0.9603 0.265 Uiso 1 1 calc R
C29 C 1.3329(5) 0.4851(3) 0.9939(8) 0.219(10) Uani 1 1 d G
H29A H 1.3343 0.4564 1.0890 0.263 Uiso 1 1 calc R
C210 C 1.2655(4) 0.5143(3) 0.9288(8) 0.138(5) Uani 1 1 d G
H21B H 1.2219 0.5051 0.9804 0.165 Uiso 1 1 calc R

loop_
_atom_site_aniso_label
_atom_site_aniso_U_11
_atom_site_aniso_U_22
_atom_site_aniso_U_33
_atom_site_aniso_U_23
_atom_site_aniso_U_13
_atom_site_aniso_U_12
Pb1 0.05214(18) 0.05838(17) 0.03207(14) -0.00147(11) 0.00500(12) -0.00137(12)
I2 0.0580(3) 0.0739(3) 0.0497(3) -0.0047(2) 0.0085(2) -0.0185(2)
I3 0.0565(3) 0.0665(3) 0.0489(3) -0.0029(2) 0.0016(2) 0.0153(2)
I1 0.0648(3) 0.0534(3) 0.0542(3) -0.0011(2) 0.0058(2) -0.0003(2)
Cu1 0.0449(5) 0.0473(5) 0.0632(5) 0.0102(4) -0.0002(4) 0.0019(4)
I4 0.1063(5) 0.1081(5) 0.0659(3) -0.0069(3) 0.0220(3) -0.0126(4)
N11 0.052(3) 0.044(3) 0.055(3) 0.008(3) 0.003(3) -0.001(3)
N12 0.045(4) 0.039(3) 0.075(4) -0.001(3) 0.012(3) -0.004(3)
C13 0.049(5) 0.109(8) 0.082(6) 0.050(6) -0.012(4) 0.008(5)
C12 0.065(6) 0.082(6) 0.102(7) 0.029(6) 0.008(5) 0.013(5)
C110 0.053(5) 0.054(5) 0.114(7) 0.001(5) 0.014(5) 0.001(4)
C16 0.045(4) 0.069(5) 0.051(4) 0.000(4) 0.018(4) -0.016(4)
C14 0.058(5) 0.104(7) 0.057(5) 0.025(5) -0.001(4) -0.025(5)
C18 0.103(8) 0.088(7) 0.093(7) -0.035(6) 0.031(6) -0.042(6)
C15 0.046(4) 0.069(5) 0.042(4) 0.016(4) 0.011(3) -0.007(4)
C11 0.061(5) 0.050(5) 0.094(6) 0.015(4) -0.008(5) 0.012(4)
C19 0.095(7) 0.053(5) 0.138(9) -0.039(6) 0.050(6) -0.013(5)
C17 0.070(6) 0.093(7) 0.061(5) -0.008(5) 0.016(4) -0.017(5)
N21 0.052(4) 0.069(4) 0.080(4) -0.018(3) 0.015(3) -0.021(3)
C21 0.110(8) 0.120(8) 0.089(7) 0.005(6) 0.034(6) -0.054(6)
C22 0.161(12) 0.217(13) 0.119(9) -0.006(9) 0.067(9) -0.097(11)
C23 0.145(13) 0.250(18) 0.174(14) -0.087(12) 0.108(11) -0.102(12)
C24 0.075(8) 0.224(15) 0.193(14) -0.088(12) 0.049(9) -0.056(8)
C25 0.048(5) 0.088(7) 0.149(9) -0.076(6) 0.020(6) -0.019(5)
N22 0.069(5) 0.054(4) 0.120(6) 0.005(4) -0.036(4) 0.011(3)
C26 0.059(6) 0.046(5) 0.206(12) -0.058(6) -0.051(7) 0.014(4)
C27 0.070(7) 0.097(9) 0.328(19) -0.099(10) -0.098(9) 0.030(6)
C28 0.164(14) 0.086(9) 0.37(2) -0.074(12) -0.197(15) 0.031(9)
C29 0.205(15) 0.063(7) 0.35(2) 0.032(9) -0.215(15) -0.004(8)
C210 0.150(10) 0.067(6) 0.178(11) 0.013(7) -0.093(9) 0.001(6)

loop_
_atom_type_symbol
_atom_type_description
_atom_type_scat_dispersion_real
_atom_type_scat_dispersion_imag
_atom_type_scat_source
C C 0.0033 0.0016 'International Tables Vol C Tables 4.2.6.8 and 6.1.1.4'
H H 0.0000 0.0000 'International Tables Vol C Tables 4.2.6.8 and 6.1.1.4'
N N 0.0061 0.0033 'International Tables Vol C Tables 4.2.6.8 and 6.1.1.4'
Cu Cu 0.3201 1.2651 'International Tables Vol C Tables 4.2.6.8 and 6.1.1.4'
I I -0.4742 1.8119 'International Tables Vol C Tables 4.2.6.8 and 6.1.1.4'
Pb Pb -3.3944 10.1111 'International Tables Vol C Tables 4.2.6.8 and 6.1.1.4'

loop_
_geom_angle_atom_site_label_1
_geom_angle_atom_site_label_2
_geom_angle_atom_site_label_3
_geom_angle
_geom_angle_site_symmetry_1
_geom_angle_site_symmetry_3
I2 Pb1 I2 95.85(3) 4_576 .
I2 Pb1 I1 88.05(2) 4_576 4_575
I2 Pb1 I1 84.92(2) . 4_575
I2 Pb1 I3 174.953(15) 4_576 .
I2 Pb1 I3 88.35(3) . .
I1 Pb1 I3 89.54(2) 4_575 .
I2 Pb1 I3 88.10(3) 4_576 4_576
I2 Pb1 I3 175.473(15) . 4_576
I1 Pb1 I3 97.44(2) 4_575 4_576
I3 Pb1 I3 87.82(3) . 4_576
I2 Pb1 I1 83.26(2) 4_576 .
I2 Pb1 I1 90.75(2) . .
I1 Pb1 I1 169.858(18) 4_575 .
I3 Pb1 I1 99.52(2) . .
I3 Pb1 I1 87.53(2) 4_576 .
Pb1 I2 Pb1 76.19(2) 4_575 .
Pb1 I3 Pb1 73.68(2) . 4_575
Pb1 I1 Pb1 74.41(3) 4_576 .
N22 Cu1 N11 173.9(2) . .
N22 Cu1 N21 80.7(3) . .
N11 Cu1 N21 95.0(2) . .
N22 Cu1 N12 96.3(2) . .
N11 Cu1 N12 80.0(2) . .
N21 Cu1 N12 98.46(18) . .
N22 Cu1 I4 93.60(19) . .
N11 Cu1 I4 92.51(16) . .
N21 Cu1 I4 136.01(12) . .
N12 Cu1 I4 125.53(14) . .
C11 N11 C15 119.3(6) . .
C11 N11 Cu1 124.5(5) . .
C15 N11 Cu1 116.2(4) . .
C16 N12 C110 118.4(6) . .
C16 N12 Cu1 112.5(4) . .
C110 N12 Cu1 128.4(5) . .
C12 C13 C14 119.3(8) . .
C12 C13 H13A 120.3 . .
C14 C13 H13A 120.3 . .
C13 C12 C11 119.5(8) . .
C13 C12 H12A 120.2 . .
C11 C12 H12A 120.2 . .
N12 C110 C19 123.1(8) . .
N12 C110 H11A 118.4 . .
C19 C110 H11A 118.4 . .
N12 C16 C17 120.6(7) . .
N12 C16 C15 115.2(6) . .
C17 C16 C15 124.2(8) . .
C15 C14 C13 119.8(8) . .
C15 C14 H14A 120.1 . .
C13 C14 H14A 120.1 . .
C17 C18 C19 118.5(8) . .
C17 C18 H18A 120.7 . .
C19 C18 H18A 120.7 . .
N11 C15 C14 119.2(7) . .
N11 C15 C16 115.6(6) . .
C14 C15 C16 125.1(7) . .
N11 C11 C12 122.8(8) . .
N11 C11 H11B 118.6 . .
C12 C11 H11B 118.6 . .
C18 C19 C110 117.5(8) . .
C18 C19 H19A 121.3 . .
C110 C19 H19A 121.3 . .
C18 C17 C16 121.9(8) . .
C18 C17 H17A 119.1 . .
C16 C17 H17A 119.1 . .
C21 N21 C25 120.0 . .
C21 N21 Cu1 126.8(4) . .
C25 N21 Cu1 113.0(4) . .
N21 C21 C22 120.0 . .
N21 C21 H21A 120.0 . .
C22 C21 H21A 120.0 . .
C23 C22 C21 120.0 . .
C23 C22 H22A 120.0 . .
C21 C22 H22A 120.0 . .
C22 C23 C24 120.0 . .
C22 C23 H23A 120.0 . .
C24 C23 H23A 120.0 . .
C25 C24 C23 120.0 . .
C25 C24 H24A 120.0 . .
C23 C24 H24A 120.0 . .
C24 C25 N21 120.0 . .
C24 C25 C26 125.3(5) . .
N21 C25 C26 114.7(5) . .
C26 N22 C210 120.0 . .
C26 N22 Cu1 115.8(4) . .
C210 N22 Cu1 123.8(4) . .
C27 C26 N22 120.0 . .
C27 C26 C25 124.8(5) . .
N22 C26 C25 115.2(5) . .
C28 C27 C26 120.0 . .
C28 C27 H27A 120.0 . .
C26 C27 H27A 120.0 . .
C29 C28 C27 120.0 . .
C29 C28 H28A 120.0 . .
C27 C28 H28A 120.0 . .
C28 C29 C210 120.0 . .
C28 C29 H29A 120.0 . .
C210 C29 H29A 120.0 . .
C29 C210 N22 120.0 . .
C29 C210 H21B 120.0 . .
N22 C210 H21B 120.0 . .

loop_
_geom_bond_atom_site_label_1
_geom_bond_atom_site_label_2
_geom_bond_distance
_geom_bond_site_symmetry_2
Pb1 I2 3.1816(8) 4_576
Pb1 I2 3.1826(8) .
Pb1 I1 3.1949(9) 4_575
Pb1 I3 3.2668(9) .
Pb1 I3 3.2816(8) 4_576
Pb1 I1 3.2978(9) .
I2 Pb1 3.1816(8) 4_575
I3 Pb1 3.2816(8) 4_575
I1 Pb1 3.1949(9) 4_576
Cu1 N22 1.951(4) .
Cu1 N11 1.988(5) .
Cu1 N21 2.046(4) .
Cu1 N12 2.119(5) .
Cu1 I4 2.5935(12) .
N11 C11 1.328(7) .
N11 C15 1.358(8) .
N12 C16 1.343(8) .
N12 C110 1.325(8) .
C13 C12 1.343(10) .
C13 C14 1.379(10) .
C13 H13A 0.9300 .
C12 C11 1.372(10) .
C12 H12A 0.9300 .
C110 C19 1.407(10) .
C110 H11A 0.9300 .
C16 C17 1.378(9) .
C16 C15 1.478(9) .
C14 C15 1.404(9) .
C14 H14A 0.9300 .
C18 C17 1.343(11) .
C18 C19 1.383(12) .
C18 H18A 0.9300 .
C11 H11B 0.9300 .
C19 H19A 0.9300 .
C17 H17A 0.9300 .
N21 C21 1.3900 .
N21 C25 1.3900 .
C21 C22 1.3900 .
C21 H21A 0.9300 .
C22 C23 1.3900 .
C22 H22A 0.9300 .
C23 C24 1.3900 .
C23 H23A 0.9300 .
C24 C25 1.3900 .
C24 H24A 0.9300 .
C25 C26 1.414(8) .
N22 C26 1.3900 .
N22 C210 1.3900 .
C26 C27 1.3900 .
C27 C28 1.3900 .
C27 H27A 0.9300 .
C28 C29 1.3900 .
C28 H28A 0.9300 .
C29 C210 1.3900 .
C29 H29A 0.9300 .
C210 H21B 0.9300 .
